data_7131756
loop_
_publ_author_name
'Liyanage, Sachin'
'Ovens, Jeffrey S.'
'Scheiner, Steve'
'Bryce, David L.'

_publ_section_title
;
 Tuneable Tetrel Bonds between Tin and Heavy Pnictogens
;
_journal_name_full 'Chemical Communications'
_journal_paper_doi 10.1039/D3CC02644B
_journal_year 2023
_chemical_formula_moiety 'C18 H15 Cl Sn, C18 H15 P'
_chemical_formula_sum 'C36 H30 Cl P Sn'
_chemical_formula_weight 647.71
_space_group_crystal_system triclinic
_space_group_IT_number 2
_space_group_name_Hall '-P 1'
_space_group_name_H-M_alt 'P -1'
_atom_sites_solution_hydrogens geom
_atom_sites_solution_primary direct
_audit_update_record
;
2023-05-30 deposited with the CCDC.	2023-06-27 downloaded from the CCDC.
;
_cell_angle_alpha 90.554(7)
_cell_angle_beta 99.184(6)
_cell_angle_gamma 97.708(7)
_cell_formula_units_Z 2
_cell_length_a 10.949(3)
_cell_length_b 11.464(3)
_cell_length_c 12.442(3)
_cell_measurement_reflns_used 886
_cell_measurement_temperature 200(2)
_cell_measurement_theta_max 22.77
_cell_measurement_theta_min 2.43
_cell_volume 1527.0(7)
_computing_cell_refinement 'Bruker SAINT'
_computing_data_collection 'Bruker APEX3'
_computing_data_reduction 'Bruker SAINT'
_computing_structure_refinement 'SHELXL-2018/3 (Sheldrick, 2018)'
_computing_structure_solution
; 
 SHELXT 2014/5 (Sheldrick, 2014)
;
_diffrn_ambient_temperature 200(2)
_diffrn_measured_fraction_theta_full 0.968
_diffrn_measured_fraction_theta_max 0.968
_diffrn_measurement_device_type 'Bruker APEX-II CCD'
_diffrn_measurement_method '\w and \phi scans'
_diffrn_radiation_monochromator graphite
_diffrn_radiation_type MoK\a
_diffrn_radiation_wavelength 0.71073
_diffrn_reflns_av_R_equivalents 0.0770
_diffrn_reflns_av_unetI/netI 0.1211
_diffrn_reflns_Laue_measured_fraction_full 0.968
_diffrn_reflns_Laue_measured_fraction_max 0.968
_diffrn_reflns_limit_h_max 10
_diffrn_reflns_limit_h_min -10
_diffrn_reflns_limit_k_max 6
_diffrn_reflns_limit_k_min -11
_diffrn_reflns_limit_l_max 12
_diffrn_reflns_limit_l_min -12
_diffrn_reflns_number 7825
_diffrn_reflns_point_group_measured_fraction_full 0.968
_diffrn_reflns_point_group_measured_fraction_max 0.968
_diffrn_reflns_theta_full 20.801
_diffrn_reflns_theta_max 20.801
_diffrn_reflns_theta_min 1.659
_exptl_absorpt_coefficient_mu 0.999
_exptl_absorpt_correction_T_max 0.7449
_exptl_absorpt_correction_T_min 0.6040
_exptl_absorpt_correction_type multi-scan
_exptl_absorpt_process_details SADABS
_exptl_crystal_colour colourless
_exptl_crystal_density_diffrn 1.409
_exptl_crystal_description block
_exptl_crystal_F_000 656
_exptl_crystal_size_max 0.102
_exptl_crystal_size_mid 0.048
_exptl_crystal_size_min 0.039
_refine_diff_density_max 1.106
_refine_diff_density_min -1.054
_refine_diff_density_rms 0.127
_refine_ls_abs_structure_details none
_refine_ls_extinction_coef 0.0024(6)
_refine_ls_extinction_expression Fc^*^=kFc[1+0.001xFc^2^\l^3^/sin(2\q)]^-1/4^
_refine_ls_extinction_method 'SHELXL-2018/3 (Sheldrick 2018)'
_refine_ls_goodness_of_fit_ref 1.105
_refine_ls_hydrogen_treatment constr
_refine_ls_matrix_type full
_refine_ls_number_parameters 353
_refine_ls_number_reflns 3087
_refine_ls_number_restraints 278
_refine_ls_restrained_S_all 1.061
_refine_ls_R_factor_all 0.1447
_refine_ls_R_factor_gt 0.0866
_refine_ls_shift/su_max 0.000
_refine_ls_shift/su_mean 0.000
_refine_ls_structure_factor_coef Fsqd
_refine_ls_weighting_details 'w=1/[\s^2^(Fo^2^)+16.6409P] where P=(Fo^2^+2Fc^2^)/3'
_refine_ls_weighting_scheme calc
_refine_ls_wR_factor_gt 0.1362
_refine_ls_wR_factor_ref 0.1610
_reflns_Friedel_coverage 0.000
_reflns_number_gt 1932
_reflns_number_total 3087
_reflns_threshold_expression 'I > 2\s(I)'
_cod_data_source_file d3cc02644b2.cif
_cod_data_source_block K1229
_cod_original_cell_volume 1527.1(6)
_cod_database_code 7131756
_shelx_space_group_comment
;
The symmetry employed for this shelxl refinement is uniquely defined
by the following loop, which should always be used as a source of
symmetry information in preference to the above space-group names.
They are only intended as comments.
;
_shelx_shelxl_version_number 2018/3

loop_
_space_group_symop_operation_xyz
'x, y, z'
'-x, -y, -z'

loop_
_atom_site_label
_atom_site_type_symbol
_atom_site_fract_x
_atom_site_fract_y
_atom_site_fract_z
_atom_site_U_iso_or_equiv
_atom_site_adp_type
_atom_site_occupancy
_atom_site_site_symmetry_order
_atom_site_calc_flag
_atom_site_refinement_flags_posn
_atom_site_refinement_flags_adp
_atom_site_refinement_flags_occupancy
_atom_site_disorder_assembly
_atom_site_disorder_group
Sn1 Sn 0.69244(11) 0.50212(11) 0.82156(9) 0.0571(5) Uani 1 1 d . . . . .
Cl1 Cl 0.6258(4) 0.3386(4) 0.9266(3) 0.0678(13) Uani 1 1 d . . . . .
P1 P 0.7829(4) 0.7707(3) 0.6990(3) 0.0472(11) Uani 1 1 d . . . . .
C1 C 0.7958(12) 0.4167(12) 0.7220(10) 0.044(3) Uani 1 1 d . . . . .
C2 C 0.7561(13) 0.2992(13) 0.6935(11) 0.055(4) Uani 1 1 d . . . . .
H2 H 0.683066 0.261000 0.717305 0.066 Uiso 1 1 calc R U . . .
C3 C 0.8203(13) 0.2357(13) 0.6310(12) 0.057(4) Uani 1 1 d . . . . .
H3 H 0.793862 0.154097 0.615226 0.068 Uiso 1 1 calc R U . . .
C4 C 0.9216(14) 0.2916(15) 0.5927(13) 0.068(4) Uani 1 1 d . . . . .
H4 H 0.961546 0.250376 0.544895 0.082 Uiso 1 1 calc R U . . .
C5 C 0.9661(14) 0.4055(14) 0.6221(12) 0.064(4) Uani 1 1 d . . . . .
H5 H 1.041231 0.442105 0.600761 0.077 Uiso 1 1 calc R U . . .
C6 C 0.9001(13) 0.4677(15) 0.6839(12) 0.065(4) Uani 1 1 d . . . . .
H6 H 0.928399 0.548870 0.700253 0.078 Uiso 1 1 calc R U . . .
C7 C 0.5174(12) 0.5398(11) 0.7467(10) 0.039(3) Uani 1 1 d . . . . .
C8 C 0.4232(13) 0.5470(12) 0.8102(11) 0.051(4) Uani 1 1 d . . . . .
H8 H 0.437090 0.527647 0.884864 0.061 Uiso 1 1 calc R U . . .
C9 C 0.3088(14) 0.5824(14) 0.7645(12) 0.066(4) Uani 1 1 d . . . . .
H9 H 0.245049 0.586580 0.807449 0.079 Uiso 1 1 calc R U . . .
C10 C 0.2904(15) 0.6110(15) 0.6561(13) 0.071(5) Uani 1 1 d . . . . .
H10 H 0.213414 0.635633 0.624906 0.086 Uiso 1 1 calc R U . . .
C11 C 0.3800(14) 0.6046(12) 0.5929(13) 0.055(4) Uani 1 1 d . . . . .
H11 H 0.364676 0.624425 0.518467 0.066 Uiso 1 1 calc R U . . .
C12 C 0.4936(13) 0.5696(11) 0.6362(10) 0.045(3) Uani 1 1 d . . . . .
H12 H 0.555611 0.565570 0.591314 0.054 Uiso 1 1 calc R U . . .
C13 C 0.7841(13) 0.6174(13) 0.9512(10) 0.049(4) Uani 1 1 d . . . . .
C14 C 0.7186(14) 0.6923(13) 0.9995(11) 0.054(4) Uani 1 1 d . . . . .
H14 H 0.632065 0.691644 0.973438 0.065 Uiso 1 1 calc R U . . .
C15 C 0.7768(17) 0.7687(15) 1.0859(13) 0.080(5) Uani 1 1 d . . . . .
H15 H 0.730552 0.819674 1.118421 0.096 Uiso 1 1 calc R U . . .
C16 C 0.9001(18) 0.7696(16) 1.1228(14) 0.084(5) Uani 1 1 d . . . . .
H16 H 0.939282 0.820209 1.182886 0.101 Uiso 1 1 calc R U . . .
C17 C 0.9689(19) 0.7000(17) 1.0761(15) 0.099(6) Uani 1 1 d . . . . .
H17 H 1.055492 0.702506 1.102834 0.119 Uiso 1 1 calc R U . . .
C18 C 0.9120(14) 0.6250(14) 0.9888(12) 0.064(4) Uani 1 1 d . . . . .
H18 H 0.960878 0.578356 0.954204 0.077 Uiso 1 1 calc R U . . .
C19 C 0.9461(13) 0.8399(12) 0.7051(12) 0.050(4) Uani 1 1 d . . . . .
C20 C 1.0357(14) 0.7993(13) 0.7797(13) 0.069(5) Uani 1 1 d . . . . .
H20 H 1.012067 0.736742 0.824880 0.082 Uiso 1 1 calc R U . . .
C21 C 1.1582(15) 0.8470(14) 0.7903(14) 0.075(5) Uani 1 1 d . . . . .
H21 H 1.218930 0.817921 0.842571 0.090 Uiso 1 1 calc R U . . .
C22 C 1.1932(15) 0.9361(14) 0.7260(13) 0.074(5) Uani 1 1 d . . . . .
H22 H 1.278652 0.968278 0.731778 0.089 Uiso 1 1 calc R U . . .
C23 C 1.1043(14) 0.9796(15) 0.6523(13) 0.072(5) Uani 1 1 d . . . . .
H23 H 1.127721 1.044852 0.609881 0.086 Uiso 1 1 calc R U . . .
C24 C 0.9803(14) 0.9283(13) 0.6398(12) 0.061(4) Uani 1 1 d . . . . .
H24 H 0.919737 0.955037 0.585780 0.073 Uiso 1 1 calc R U . . .
C25 C 0.7146(12) 0.7900(12) 0.5586(11) 0.045(3) Uani 1 1 d . . . . .
C26 C 0.7386(13) 0.7152(12) 0.4809(11) 0.049(4) Uani 1 1 d . . . . .
H26 H 0.792906 0.658450 0.502002 0.059 Uiso 1 1 calc R U . . .
C27 C 0.6866(13) 0.7196(14) 0.3730(12) 0.058(4) Uani 1 1 d . . . . .
H27 H 0.705318 0.666714 0.320675 0.069 Uiso 1 1 calc R U . . .
C28 C 0.6071(13) 0.8011(14) 0.3410(12) 0.059(4) Uani 1 1 d . . . . .
H28 H 0.568165 0.802455 0.267154 0.071 Uiso 1 1 calc R U . . .
C29 C 0.5846(14) 0.8803(15) 0.4164(12) 0.068(5) Uani 1 1 d . . . . .
H29 H 0.532269 0.938510 0.394951 0.082 Uiso 1 1 calc R U . . .
C30 C 0.6388(13) 0.8742(13) 0.5241(11) 0.055(4) Uani 1 1 d . . . . .
H30 H 0.623606 0.929625 0.576005 0.066 Uiso 1 1 calc R U . . .
C31 C 0.7196(13) 0.8750(11) 0.7760(10) 0.043(3) Uani 1 1 d . . . . .
C32 C 0.5936(13) 0.8584(13) 0.7830(10) 0.051(4) Uani 1 1 d . . . . .
H32 H 0.540876 0.795141 0.742301 0.061 Uiso 1 1 calc R U . . .
C33 C 0.5417(15) 0.9319(14) 0.8483(12) 0.061(4) Uani 1 1 d . . . . .
H33 H 0.455427 0.916609 0.853674 0.073 Uiso 1 1 calc R U . . .
C34 C 0.6145(16) 1.0247(16) 0.9038(14) 0.085(5) Uani 1 1 d . . . . .
H34 H 0.578669 1.076397 0.946028 0.102 Uiso 1 1 calc R U . . .
C35 C 0.7380(16) 1.0442(15) 0.8995(14) 0.086(6) Uani 1 1 d . . . . .
H35 H 0.788514 1.108773 0.940017 0.103 Uiso 1 1 calc R U . . .
C36 C 0.7923(15) 0.9714(13) 0.8367(12) 0.070(5) Uani 1 1 d . . . . .
H36 H 0.879386 0.986757 0.834840 0.084 Uiso 1 1 calc R U . . .

loop_
_atom_site_aniso_label
_atom_site_aniso_U_11
_atom_site_aniso_U_22
_atom_site_aniso_U_33
_atom_site_aniso_U_23
_atom_site_aniso_U_13
_atom_site_aniso_U_12
Sn1 0.0584(8) 0.0618(9) 0.0522(8) -0.0077(6) 0.0091(6) 0.0127(6)
Cl1 0.091(3) 0.053(3) 0.062(3) -0.004(2) 0.022(2) 0.010(2)
P1 0.052(3) 0.040(3) 0.050(2) -0.002(2) 0.009(2) 0.006(2)
C1 0.042(7) 0.052(6) 0.039(7) -0.005(6) 0.006(6) 0.016(5)
C2 0.049(8) 0.055(6) 0.062(9) -0.013(6) 0.009(7) 0.014(6)
C3 0.057(8) 0.042(8) 0.074(10) -0.013(7) 0.021(7) 0.007(6)
C4 0.059(9) 0.068(7) 0.083(11) 0.013(8) 0.025(8) 0.016(7)
C5 0.050(9) 0.065(7) 0.085(11) 0.017(8) 0.028(8) 0.018(6)
C6 0.051(8) 0.068(8) 0.083(10) 0.015(7) 0.024(7) 0.021(6)
C7 0.056(7) 0.022(7) 0.040(5) -0.013(5) 0.015(5) 0.003(6)
C8 0.055(7) 0.060(10) 0.040(7) -0.014(7) 0.014(5) 0.009(6)
C9 0.057(7) 0.072(11) 0.068(7) -0.008(8) 0.007(6) 0.011(8)
C10 0.061(9) 0.083(13) 0.068(7) -0.006(8) 0.003(6) 0.012(8)
C11 0.066(7) 0.026(8) 0.072(8) -0.003(7) 0.009(5) 0.004(7)
C12 0.067(8) 0.030(8) 0.040(5) -0.012(6) 0.016(5) 0.010(7)
C13 0.059(7) 0.057(8) 0.032(7) 0.008(6) 0.006(5) 0.012(6)
C14 0.058(8) 0.052(8) 0.053(8) -0.001(6) 0.015(6) 0.001(6)
C15 0.110(10) 0.063(10) 0.059(9) -0.006(7) 0.000(7) -0.002(9)
C16 0.112(10) 0.062(12) 0.067(12) -0.001(8) -0.008(8) -0.007(9)
C17 0.106(12) 0.090(12) 0.088(11) -0.015(9) -0.018(8) 0.006(9)
C18 0.061(7) 0.058(10) 0.069(10) 0.005(7) -0.005(6) 0.015(7)
C19 0.043(7) 0.043(8) 0.062(9) 0.004(6) 0.009(5) 0.004(5)
C20 0.055(6) 0.050(10) 0.093(10) 0.019(8) -0.005(6) 0.001(6)
C21 0.056(7) 0.062(10) 0.098(12) 0.018(8) -0.004(7) -0.002(7)
C22 0.057(8) 0.062(10) 0.099(11) 0.017(8) 0.001(7) 0.000(7)
C23 0.054(7) 0.069(11) 0.091(11) 0.024(8) 0.010(7) 0.001(6)
C24 0.052(7) 0.058(9) 0.073(10) 0.017(7) 0.012(7) 0.006(6)
C25 0.052(8) 0.038(7) 0.045(6) -0.002(5) 0.010(5) 0.005(6)
C26 0.060(9) 0.038(8) 0.050(5) -0.007(5) 0.013(6) 0.002(7)
C27 0.058(9) 0.060(9) 0.051(6) -0.010(6) 0.009(6) -0.011(7)
C28 0.053(9) 0.074(9) 0.048(7) -0.001(6) 0.011(7) -0.008(7)
C29 0.068(10) 0.091(11) 0.048(6) 0.003(6) 0.007(6) 0.022(8)
C30 0.068(9) 0.053(8) 0.047(6) 0.000(6) 0.009(6) 0.021(7)
C31 0.058(6) 0.026(6) 0.048(7) -0.006(6) 0.017(6) 0.006(5)
C32 0.056(6) 0.058(9) 0.040(8) 0.010(6) 0.010(6) 0.007(6)
C33 0.067(9) 0.061(9) 0.058(9) 0.008(6) 0.026(7) 0.005(6)
C34 0.086(8) 0.078(11) 0.091(12) -0.014(8) 0.041(8) -0.012(7)
C35 0.088(8) 0.056(10) 0.114(13) -0.044(9) 0.047(9) -0.019(8)
C36 0.079(9) 0.048(8) 0.084(10) -0.030(7) 0.031(7) -0.013(6)

loop_
_atom_type_symbol
_atom_type_description
_atom_type_scat_dispersion_real
_atom_type_scat_dispersion_imag
_atom_type_scat_source
C C 0.0033 0.0016 'International Tables Vol C Tables 4.2.6.8 and 6.1.1.4'
H H 0.0000 0.0000 'International Tables Vol C Tables 4.2.6.8 and 6.1.1.4'
P P 0.1023 0.0942 'International Tables Vol C Tables 4.2.6.8 and 6.1.1.4'
Sn Sn -0.6537 1.4246 'International Tables Vol C Tables 4.2.6.8 and 6.1.1.4'
Cl Cl 0.1484 0.1585 'International Tables Vol C Tables 4.2.6.8 and 6.1.1.4'

loop_
_geom_angle_atom_site_label_1
_geom_angle_atom_site_label_2
_geom_angle_atom_site_label_3
_geom_angle
_geom_angle_site_symmetry_1
_geom_angle_site_symmetry_3
_geom_angle_publ_flag
C7 Sn1 C13 115.9(5) . . ?
C7 Sn1 C1 116.3(5) . . ?
C13 Sn1 C1 120.8(5) . . ?
C7 Sn1 Cl1 99.1(4) . . ?
C13 Sn1 Cl1 98.3(4) . . ?
C1 Sn1 Cl1 99.2(4) . . ?
C31 P1 C25 104.3(6) . . ?
C31 P1 C19 102.2(7) . . ?
C25 P1 C19 102.9(6) . . ?
C6 C1 C2 116.7(14) . . ?
C6 C1 Sn1 125.5(11) . . ?
C2 C1 Sn1 117.9(11) . . ?
C1 C2 C3 121.6(15) . . ?
C1 C2 H2 119.2 . . ?
C3 C2 H2 119.2 . . ?
C4 C3 C2 119.2(15) . . ?
C4 C3 H3 120.4 . . ?
C2 C3 H3 120.4 . . ?
C5 C4 C3 120.8(16) . . ?
C5 C4 H4 119.6 . . ?
C3 C4 H4 119.6 . . ?
C4 C5 C6 118.9(16) . . ?
C4 C5 H5 120.6 . . ?
C6 C5 H5 120.6 . . ?
C1 C6 C5 122.6(16) . . ?
C1 C6 H6 118.7 . . ?
C5 C6 H6 118.7 . . ?
C8 C7 C12 118.1(13) . . ?
C8 C7 Sn1 119.3(10) . . ?
C12 C7 Sn1 122.3(10) . . ?
C9 C8 C7 120.7(13) . . ?
C9 C8 H8 119.7 . . ?
C7 C8 H8 119.7 . . ?
C10 C9 C8 118.9(15) . . ?
C10 C9 H9 120.5 . . ?
C8 C9 H9 120.5 . . ?
C11 C10 C9 121.5(16) . . ?
C11 C10 H10 119.3 . . ?
C9 C10 H10 119.3 . . ?
C10 C11 C12 120.6(15) . . ?
C10 C11 H11 119.7 . . ?
C12 C11 H11 119.7 . . ?
C11 C12 C7 120.2(14) . . ?
C11 C12 H12 119.9 . . ?
C7 C12 H12 119.9 . . ?
C14 C13 C18 117.4(14) . . ?
C14 C13 Sn1 120.2(11) . . ?
C18 C13 Sn1 122.3(11) . . ?
C13 C14 C15 121.3(16) . . ?
C13 C14 H14 119.4 . . ?
C15 C14 H14 119.4 . . ?
C16 C15 C14 119.3(19) . . ?
C16 C15 H15 120.4 . . ?
C14 C15 H15 120.4 . . ?
C15 C16 C17 121.6(19) . . ?
C15 C16 H16 119.2 . . ?
C17 C16 H16 119.2 . . ?
C16 C17 C18 119.6(19) . . ?
C16 C17 H17 120.2 . . ?
C18 C17 H17 120.2 . . ?
C17 C18 C13 120.8(17) . . ?
C17 C18 H18 119.6 . . ?
C13 C18 H18 119.6 . . ?
C24 C19 C20 119.2(14) . . ?
C24 C19 P1 123.0(12) . . ?
C20 C19 P1 117.7(11) . . ?
C21 C20 C19 121.3(15) . . ?
C21 C20 H20 119.4 . . ?
C19 C20 H20 119.4 . . ?
C22 C21 C20 119.9(16) . . ?
C22 C21 H21 120.1 . . ?
C20 C21 H21 120.1 . . ?
C21 C22 C23 119.7(16) . . ?
C21 C22 H22 120.2 . . ?
C23 C22 H22 120.2 . . ?
C22 C23 C24 120.0(16) . . ?
C22 C23 H23 120.0 . . ?
C24 C23 H23 120.0 . . ?
C19 C24 C23 119.8(15) . . ?
C19 C24 H24 120.1 . . ?
C23 C24 H24 120.1 . . ?
C26 C25 C30 117.3(13) . . ?
C26 C25 P1 117.7(11) . . ?
C30 C25 P1 125.0(11) . . ?
C25 C26 C27 121.9(14) . . ?
C25 C26 H26 119.0 . . ?
C27 C26 H26 119.0 . . ?
C26 C27 C28 119.8(15) . . ?
C26 C27 H27 120.1 . . ?
C28 C27 H27 120.1 . . ?
C29 C28 C27 119.6(15) . . ?
C29 C28 H28 120.2 . . ?
C27 C28 H28 120.2 . . ?
C28 C29 C30 119.3(16) . . ?
C28 C29 H29 120.4 . . ?
C30 C29 H29 120.4 . . ?
C29 C30 C25 122.0(14) . . ?
C29 C30 H30 119.0 . . ?
C25 C30 H30 119.0 . . ?
C32 C31 C36 116.3(13) . . ?
C32 C31 P1 119.7(11) . . ?
C36 C31 P1 123.9(12) . . ?
C31 C32 C33 121.9(14) . . ?
C31 C32 H32 119.0 . . ?
C33 C32 H32 119.0 . . ?
C34 C33 C32 119.8(16) . . ?
C34 C33 H33 120.1 . . ?
C32 C33 H33 120.1 . . ?
C35 C34 C33 120.2(18) . . ?
C35 C34 H34 119.9 . . ?
C33 C34 H34 119.9 . . ?
C34 C35 C36 121.1(17) . . ?
C34 C35 H35 119.5 . . ?
C36 C35 H35 119.5 . . ?
C35 C36 C31 120.6(15) . . ?
C35 C36 H36 119.7 . . ?
C31 C36 H36 119.7 . . ?

loop_
_geom_bond_atom_site_label_1
_geom_bond_atom_site_label_2
_geom_bond_distance
_geom_bond_site_symmetry_2
_geom_bond_publ_flag
Sn1 C7 2.094(13) . ?
Sn1 C13 2.108(14) . ?
Sn1 C1 2.121(13) . ?
Sn1 Cl1 2.395(4) . ?
P1 C31 1.800(13) . ?
P1 C25 1.816(13) . ?
P1 C19 1.844(14) . ?
C1 C6 1.367(18) . ?
C1 C2 1.383(18) . ?
C2 C3 1.390(18) . ?
C2 H2 0.9500 . ?
C3 C4 1.360(18) . ?
C3 H3 0.9500 . ?
C4 C5 1.36(2) . ?
C4 H4 0.9500 . ?
C5 C6 1.388(19) . ?
C5 H5 0.9500 . ?
C6 H6 0.9500 . ?
C7 C8 1.406(17) . ?
C7 C12 1.413(16) . ?
C8 C9 1.404(18) . ?
C8 H8 0.9500 . ?
C9 C10 1.381(19) . ?
C9 H9 0.9500 . ?
C10 C11 1.360(19) . ?
C10 H10 0.9500 . ?
C11 C12 1.387(18) . ?
C11 H11 0.9500 . ?
C12 H12 0.9500 . ?
C13 C14 1.381(18) . ?
C13 C18 1.394(18) . ?
C14 C15 1.394(19) . ?
C14 H14 0.9500 . ?
C15 C16 1.35(2) . ?
C15 H15 0.9500 . ?
C16 C17 1.35(2) . ?
C16 H16 0.9500 . ?
C17 C18 1.39(2) . ?
C17 H17 0.9500 . ?
C18 H18 0.9500 . ?
C19 C24 1.356(18) . ?
C19 C20 1.372(18) . ?
C20 C21 1.364(19) . ?
C20 H20 0.9500 . ?
C21 C22 1.356(19) . ?
C21 H21 0.9500 . ?
C22 C23 1.375(19) . ?
C22 H22 0.9500 . ?
C23 C24 1.389(19) . ?
C23 H23 0.9500 . ?
C24 H24 0.9500 . ?
C25 C26 1.366(17) . ?
C25 C30 1.383(18) . ?
C26 C27 1.377(17) . ?
C26 H26 0.9500 . ?
C27 C28 1.380(19) . ?
C27 H27 0.9500 . ?
C28 C29 1.372(19) . ?
C28 H28 0.9500 . ?
C29 C30 1.383(18) . ?
C29 H29 0.9500 . ?
C30 H30 0.9500 . ?
C31 C32 1.384(17) . ?
C31 C36 1.407(18) . ?
C32 C33 1.399(18) . ?
C32 H32 0.9500 . ?
C33 C34 1.35(2) . ?
C33 H33 0.9500 . ?
C34 C35 1.35(2) . ?
C34 H34 0.9500 . ?
C35 C36 1.389(19) . ?
C35 H35 0.9500 . ?
C36 H36 0.9500 . ?

loop_
_geom_torsion_atom_site_label_1
_geom_torsion_atom_site_label_2
_geom_torsion_atom_site_label_3
_geom_torsion_atom_site_label_4
_geom_torsion
_geom_torsion_site_symmetry_1
_geom_torsion_site_symmetry_2
_geom_torsion_site_symmetry_3
_geom_torsion_site_symmetry_4
_geom_torsion_publ_flag
C6 C1 C2 C3 1(2) . . . . ?
Sn1 C1 C2 C3 -178.2(11) . . . . ?
C1 C2 C3 C4 -3(2) . . . . ?
C2 C3 C4 C5 5(2) . . . . ?
C3 C4 C5 C6 -6(2) . . . . ?
C2 C1 C6 C5 -2(2) . . . . ?
Sn1 C1 C6 C5 177.6(11) . . . . ?
C4 C5 C6 C1 4(2) . . . . ?
C12 C7 C8 C9 0(2) . . . . ?
Sn1 C7 C8 C9 174.2(11) . . . . ?
C7 C8 C9 C10 0(2) . . . . ?
C8 C9 C10 C11 1(2) . . . . ?
C9 C10 C11 C12 0(2) . . . . ?
C10 C11 C12 C7 0(2) . . . . ?
C8 C7 C12 C11 0.0(18) . . . . ?
Sn1 C7 C12 C11 -173.9(9) . . . . ?
C18 C13 C14 C15 -3(2) . . . . ?
Sn1 C13 C14 C15 179.6(11) . . . . ?
C13 C14 C15 C16 0(2) . . . . ?
C14 C15 C16 C17 2(3) . . . . ?
C15 C16 C17 C18 -1(3) . . . . ?
C16 C17 C18 C13 -2(3) . . . . ?
C14 C13 C18 C17 4(2) . . . . ?
Sn1 C13 C18 C17 -178.5(12) . . . . ?
C31 P1 C19 C24 -80.1(14) . . . . ?
C25 P1 C19 C24 27.9(15) . . . . ?
C31 P1 C19 C20 99.7(13) . . . . ?
C25 P1 C19 C20 -152.3(12) . . . . ?
C24 C19 C20 C21 1(2) . . . . ?
P1 C19 C20 C21 -179.1(13) . . . . ?
C19 C20 C21 C22 0(3) . . . . ?
C20 C21 C22 C23 2(3) . . . . ?
C21 C22 C23 C24 -3(3) . . . . ?
C20 C19 C24 C23 -3(2) . . . . ?
P1 C19 C24 C23 177.2(12) . . . . ?
C22 C23 C24 C19 4(3) . . . . ?
C31 P1 C25 C26 -175.2(11) . . . . ?
C19 P1 C25 C26 78.4(12) . . . . ?
C31 P1 C25 C30 4.2(15) . . . . ?
C19 P1 C25 C30 -102.2(13) . . . . ?
C30 C25 C26 C27 -2(2) . . . . ?
P1 C25 C26 C27 177.1(11) . . . . ?
C25 C26 C27 C28 0(2) . . . . ?
C26 C27 C28 C29 3(2) . . . . ?
C27 C28 C29 C30 -2(2) . . . . ?
C28 C29 C30 C25 -1(2) . . . . ?
C26 C25 C30 C29 3(2) . . . . ?
P1 C25 C30 C29 -176.6(11) . . . . ?
C25 P1 C31 C32 68.0(12) . . . . ?
C19 P1 C31 C32 174.9(11) . . . . ?
C25 P1 C31 C36 -116.1(13) . . . . ?
C19 P1 C31 C36 -9.2(14) . . . . ?
C36 C31 C32 C33 -1(2) . . . . ?
P1 C31 C32 C33 175.1(10) . . . . ?
C31 C32 C33 C34 2(2) . . . . ?
C32 C33 C34 C35 -2(3) . . . . ?
C33 C34 C35 C36 1(3) . . . . ?
C34 C35 C36 C31 0(3) . . . . ?
C32 C31 C36 C35 0(2) . . . . ?
P1 C31 C36 C35 -176.1(13) . . . . ?
